data_7200972
loop_
_publ_author_name
'Destro, Riccardo'
'Ortoleva, Emanuele'
'Soave, Raffaella'
'Loconte, Laura'
'Lo Presti, Leonardo'

_publ_section_title
;
 Detection and kinetics of the single-crystal to single-crystal
 complete transformation of a thiiranium ion into thietanium ion
;
_journal_issue 33
_journal_name_full 'Physical Chemistry Chemical Physics'
_journal_page_first 7181
_journal_page_last 7188
_journal_paper_doi 10.1039/b901928f
_journal_volume 11
_journal_year 2009
_chemical_formula_sum 'C11 H23 B F4 S'
_chemical_formula_weight 274.16
_chemical_name_systematic
; 
 ? 
;
_space_group_IT_number 61
_symmetry_cell_setting orthorhombic
_symmetry_space_group_name_Hall '-P 2ac 2ab'
_symmetry_space_group_name_H-M 'P b c a'
_atom_sites_solution_hydrogens geom
_atom_sites_solution_primary direct
_atom_sites_solution_secondary difmap
_audit_creation_method SHELXL-97
_cell_angle_alpha 90.00
_cell_angle_beta 90.00
_cell_angle_gamma 90.00
_cell_formula_units_Z 8
_cell_length_a 13.563(3)
_cell_length_b 11.474(4)
_cell_length_c 19.182(7)
_cell_measurement_reflns_used 86
_cell_measurement_temperature 293(2)
_cell_measurement_theta_max 11.64
_cell_measurement_theta_min 2.96
_cell_volume 2985.1(16)
_computing_cell_refinement 'Siemens XSCANS'
_computing_data_collection 'Siemens XSCANS'
_computing_data_reduction 'Siemens XSCANS'
_computing_molecular_graphics
;
Brandenburg, K.; Putz, H. Diamond - Crystal and Molecular Structure 
Visualization 3.1d; Crystal Impact GbR: Bonn, 2006; 
http://www.crystalimpact.com/diamond.
;
_computing_structure_refinement 'SHELXL-97 (Sheldrick, 1997)'
_computing_structure_solution 'SHELXS-97 (Sheldrick, 1990)'
_diffrn_ambient_temperature 293(2)
_diffrn_measured_fraction_theta_full 0.998
_diffrn_measured_fraction_theta_max 0.998
_diffrn_measurement_device_type 'Siemens P4'
_diffrn_measurement_method '2\q/\w scans'
_diffrn_radiation_monochromator graphite
_diffrn_radiation_source 'fine-focus sealed tube'
_diffrn_radiation_type MoK\a
_diffrn_radiation_wavelength 0.71073
_diffrn_reflns_av_R_equivalents 0.3483
_diffrn_reflns_av_sigmaI/netI 0.2178
_diffrn_reflns_limit_h_max 13
_diffrn_reflns_limit_h_min -13
_diffrn_reflns_limit_k_max 11
_diffrn_reflns_limit_k_min -11
_diffrn_reflns_limit_l_max 18
_diffrn_reflns_limit_l_min -18
_diffrn_reflns_number 9754
_diffrn_reflns_theta_full 19.99
_diffrn_reflns_theta_max 19.99
_diffrn_reflns_theta_min 2.12
_exptl_absorpt_coefficient_mu 0.237
_exptl_absorpt_correction_type none
_exptl_crystal_colour colourless
_exptl_crystal_density_diffrn 1.220
_exptl_crystal_density_method 'not measured'
_exptl_crystal_description prism
_exptl_crystal_F_000 1168
_exptl_crystal_size_max 0.32
_exptl_crystal_size_mid 0.25
_exptl_crystal_size_min 0.04
_refine_diff_density_max 0.194
_refine_diff_density_min -0.400
_refine_diff_density_rms 0.057
_refine_ls_extinction_method none
_refine_ls_goodness_of_fit_ref 0.933
_refine_ls_hydrogen_treatment constr
_refine_ls_matrix_type full
_refine_ls_number_parameters 191
_refine_ls_number_reflns 1383
_refine_ls_number_restraints 111
_refine_ls_restrained_S_all 0.899
_refine_ls_R_factor_all 0.2846
_refine_ls_R_factor_gt 0.0963
_refine_ls_shift/su_max 0.019
_refine_ls_shift/su_mean 0.000
_refine_ls_structure_factor_coef Fsqd
_refine_ls_weighting_details 'w=1/[\s^2^(Fo^2^)+(0.0850P)^2^+0.0000P] where P=(Fo^2^+2Fc^2^)/3'
_refine_ls_weighting_scheme calc
_refine_ls_wR_factor_gt 0.1665
_refine_ls_wR_factor_ref 0.2403
_reflns_number_gt 412
_reflns_number_total 1383
_reflns_threshold_expression >2sigma(I)
_cod_data_source_file b901928f.txt
_cod_data_source_block setB2
_cod_depositor_comments
;
The following automatic conversions were performed:

'_refine_ls_weighting_scheme' value 'calc
w=1/[\s^2^(Fo^2^)+(0.0850P)^2^+0.0000P] where P=(Fo^2^+2Fc^2^)/3' was
changed to 'calc'. New tag '_refine_ls_weighting_details' was
created. The value of the new tag was set to
'w=1/[\s^2^(Fo^2^)+(0.0850P)^2^+0.0000P] where P=(Fo^2^+2Fc^2^)/3'.

Automatic conversion script
Id: cif_fix_values 3143 2015-03-26 13:38:13Z robertas 
;
_cod_original_sg_symbol_H-M Pbca
_cod_database_code 7200972

loop_
_symmetry_equiv_pos_as_xyz
'x, y, z'
'-x+1/2, -y, z+1/2'
'-x, y+1/2, -z+1/2'
'x+1/2, -y+1/2, -z'
'-x, -y, -z'
'x-1/2, y, -z-1/2'
'x, -y-1/2, z-1/2'
'-x-1/2, y-1/2, z'

loop_
_atom_site_label
_atom_site_type_symbol
_atom_site_fract_x
_atom_site_fract_y
_atom_site_fract_z
_atom_site_U_iso_or_equiv
_atom_site_adp_type
_atom_site_occupancy
_atom_site_calc_flag
_atom_site_refinement_flags
_atom_site_disorder_assembly
_atom_site_disorder_group
B1 B 0.9216(9) 0.2735(10) 0.3566(6) 0.104(11) Uani 1 d D . .
F1A F 0.954(2) 0.213(2) 0.4126(8) 0.195(14) Uani 0.60 d PD . .
F2A F 0.8461(13) 0.3440(17) 0.3762(13) 0.155(12) Uani 0.60 d PD . .
F3A F 0.9957(14) 0.341(2) 0.3310(14) 0.172(14) Uani 0.60 d PD . .
F4A F 0.8915(16) 0.1991(17) 0.3058(11) 0.156(9) Uani 0.60 d PD . .
F1B1 F 0.975(4) 0.251(5) 0.299(2) 0.14(3) Uiso 0.15 d PD . .
F2B1 F 0.983(4) 0.293(6) 0.411(3) 0.19(5) Uiso 0.15 d PD . .
F3B1 F 0.865(4) 0.369(3) 0.346(3) 0.11(4) Uiso 0.15 d PD . .
F4B1 F 0.863(4) 0.181(3) 0.371(4) 0.10(2) Uiso 0.15 d PD . .
F1B2 F 0.930(3) 0.1684(19) 0.3894(16) 0.066(14) Uiso 0.25 d PD . .
F2B2 F 0.889(3) 0.353(2) 0.4034(15) 0.093(19) Uiso 0.25 d PD . .
F3B2 F 1.0099(19) 0.306(4) 0.3312(19) 0.10(2) Uiso 0.25 d PD . .
F4B2 F 0.856(3) 0.262(3) 0.3038(15) 0.101(18) Uiso 0.25 d PD . .
C3 C -0.0518(8) 0.1670(11) 0.6398(7) 0.059(4) Uani 1 d . . .
H3 H -0.0504 0.2135 0.6826 0.089 Uiso 1 calc . A 1
C5 C -0.1404(10) 0.0896(13) 0.6248(7) 0.056(4) Uani 1 d . . .
C7 C -0.2300(9) 0.1688(11) 0.6343(6) 0.084(5) Uani 1 d . . .
H7A H -0.2885 0.1220 0.6378 0.126 Uiso 1 calc R . .
H7B H -0.2355 0.2202 0.5951 0.126 Uiso 1 calc R . .
H7C H -0.2223 0.2138 0.6762 0.126 Uiso 1 calc R . .
C9 C -0.1427(10) -0.0078(11) 0.6786(6) 0.103(6) Uani 1 d . . .
H9A H -0.1015 -0.0708 0.6632 0.154 Uiso 1 calc R . .
H9B H -0.2091 -0.0351 0.6840 0.154 Uiso 1 calc R . .
H9C H -0.1189 0.0211 0.7224 0.154 Uiso 1 calc R . .
C11 C -0.1404(9) 0.0378(10) 0.5524(7) 0.086(5) Uani 1 d . . .
H11A H -0.1277 0.0980 0.5189 0.129 Uiso 1 calc R . .
H11B H -0.2035 0.0033 0.5431 0.129 Uiso 1 calc R . .
H11C H -0.0901 -0.0208 0.5492 0.129 Uiso 1 calc R . .
S1A S 0.0649(17) 0.073(3) 0.6142(12) 0.124(11) Uiso 0.33(3) d P B 1
C1A C 0.138(4) 0.074(5) 0.680(3) 0.05(2) Uiso 0.33(3) d P B 1
H1AA H 0.1396 0.1506 0.6997 0.081 Uiso 0.33(3) calc PR B 1
H1BA H 0.2025 0.0514 0.6653 0.081 Uiso 0.33(3) calc PR B 1
H1CA H 0.1140 0.0196 0.7143 0.081 Uiso 0.33(3) calc PR B 1
C2A C 0.006(5) 0.208(6) 0.577(3) 0.11(2) Uiso 0.33(3) d P B 1
H2A H -0.0245 0.2050 0.5305 0.158 Uiso 0.33 calc P B 1
C4A C 0.049(7) 0.327(7) 0.605(4) 0.15(3) Uiso 0.33(3) d P B 1
C6A C 0.075(5) 0.360(5) 0.676(3) 0.12(3) Uiso 0.33(3) d P B 1
H6AA H 0.1024 0.4375 0.6759 0.187 Uiso 0.33(3) calc PR B 1
H6BA H 0.1234 0.3065 0.6936 0.187 Uiso 0.33(3) calc PR B 1
H6CA H 0.0176 0.3582 0.7047 0.187 Uiso 0.33(3) calc PR B 1
C8A C -0.050(2) 0.403(3) 0.568(3) 0.050(16) Uiso 0.33(3) d P B 1
H8AA H -0.0395 0.4856 0.5721 0.075 Uiso 0.33(3) calc PR B 1
H8BA H -0.1102 0.3822 0.5910 0.075 Uiso 0.33(3) calc PR B 1
H8CA H -0.0552 0.3834 0.5191 0.075 Uiso 0.33(3) calc PR B 1
C10A C 0.130(5) 0.355(7) 0.559(4) 0.17(3) Uiso 0.33(3) d P B 1
H10A H 0.1881 0.3138 0.5744 0.262 Uiso 0.33(3) calc PR B 1
H20A H 0.1429 0.4376 0.5610 0.262 Uiso 0.33(3) calc PR B 1
H30A H 0.1142 0.3329 0.5126 0.262 Uiso 0.33(3) calc PR B 1
S1B S 0.0721(6) 0.1122(9) 0.6183(4) 0.044(3) Uiso 0.67(3) d P B 2
C1B C 0.128(2) 0.081(2) 0.7018(14) 0.092(15) Uiso 0.67(3) d P B 2
H1AB H 0.1313 -0.0020 0.7085 0.138 Uiso 0.67(3) calc PR B 2
H1BB H 0.0900 0.1155 0.7383 0.138 Uiso 0.67(3) calc PR B 2
H1CB H 0.1940 0.1124 0.7027 0.138 Uiso 0.67(3) calc PR B 2
C2B C -0.0261(16) 0.277(2) 0.5889(9) 0.034(7) Uiso 0.67(3) d P B 2
H2B H -0.0439 0.2608 0.5404 0.051 Uiso 0.67 calc P B 2
C4B C 0.0882(15) 0.273(2) 0.6000(10) 0.034(8) Uiso 0.67(3) d P B 2
C8B C -0.0728(16) 0.3935(17) 0.6148(16) 0.095(9) Uiso 0.67(3) d P B 2
H8AB H -0.0296 0.4571 0.6039 0.142 Uiso 0.67(3) calc PR B 2
H8BB H -0.0826 0.3898 0.6643 0.142 Uiso 0.67(3) calc PR B 2
H8CB H -0.1352 0.4052 0.5921 0.142 Uiso 0.67(3) calc PR B 2
C6B C 0.130(2) 0.3344(19) 0.6623(11) 0.078(9) Uiso 0.67(3) d P B 2
H6AB H 0.1941 0.3029 0.6727 0.117 Uiso 0.67(3) calc PR B 2
H6BB H 0.0874 0.3234 0.7015 0.117 Uiso 0.67(3) calc PR B 2
H6CB H 0.1361 0.4161 0.6524 0.117 Uiso 0.67(3) calc PR B 2
C10B C 0.1479(15) 0.2936(19) 0.5337(10) 0.063(9) Uiso 0.67(3) d P B 2
H10B H 0.1146 0.2588 0.4948 0.094 Uiso 0.67(3) calc PR B 2
H20B H 0.2121 0.2592 0.5388 0.094 Uiso 0.67(3) calc PR B 2
H30B H 0.1547 0.3759 0.5259 0.094 Uiso 0.67(3) calc PR B 2

loop_
_atom_site_aniso_label
_atom_site_aniso_U_11
_atom_site_aniso_U_22
_atom_site_aniso_U_33
_atom_site_aniso_U_23
_atom_site_aniso_U_13
_atom_site_aniso_U_12
B1 0.021(13) 0.14(3) 0.15(3) -0.09(2) -0.005(18) -0.027(18)
F1A 0.30(3) 0.17(2) 0.121(18) 0.000(15) -0.107(18) 0.05(2)
F2A 0.066(14) 0.105(18) 0.29(3) 0.001(17) 0.007(18) 0.033(12)
F3A 0.103(16) 0.13(2) 0.28(3) -0.015(16) 0.040(16) -0.054(13)
F4A 0.15(2) 0.121(18) 0.20(2) -0.020(15) 0.000(16) -0.040(16)
C3 0.009(8) 0.072(10) 0.097(11) -0.046(9) 0.006(8) 0.016(8)
C5 0.048(10) 0.066(12) 0.053(11) -0.010(10) -0.013(10) 0.014(10)
C7 0.043(10) 0.091(12) 0.118(12) 0.023(9) -0.008(10) -0.005(10)
C9 0.111(13) 0.098(13) 0.099(12) 0.041(11) -0.009(12) 0.004(12)
C11 0.077(11) 0.101(12) 0.081(11) -0.028(9) 0.002(11) -0.022(10)

loop_
_atom_type_symbol
_atom_type_description
_atom_type_scat_dispersion_real
_atom_type_scat_dispersion_imag
_atom_type_scat_source
C C 0.0033 0.0016 'International Tables Vol C Tables 4.2.6.8 and 6.1.1.4'
H H 0.0000 0.0000 'International Tables Vol C Tables 4.2.6.8 and 6.1.1.4'
B B 0.0013 0.0007 'International Tables Vol C Tables 4.2.6.8 and 6.1.1.4'
F F 0.0171 0.0103 'International Tables Vol C Tables 4.2.6.8 and 6.1.1.4'
S S 0.1246 0.1234 'International Tables Vol C Tables 4.2.6.8 and 6.1.1.4'

loop_
_geom_angle_atom_site_label_1
_geom_angle_atom_site_label_2
_geom_angle_atom_site_label_3
_geom_angle
_geom_angle_site_symmetry_1
_geom_angle_site_symmetry_3
_geom_angle_publ_flag
F3B2 B1 F1A 98(2) . . ?
F3B2 B1 F1B1 44(3) . . ?
F1A B1 F1B1 112(3) . . ?
F3B2 B1 F3B1 103(3) . . ?
F1A B1 F3B1 136(3) . . ?
F1B1 B1 F3B1 110.0(13) . . ?
F3B2 B1 F4B2 109.8(12) . . ?
F1A B1 F4B2 139(2) . . ?
F1B1 B1 F4B2 74(3) . . ?
F3B1 B1 F4B2 67(3) . . ?
F3B2 B1 F4B1 144(3) . . ?
F1A B1 F4B1 68(3) . . ?
F1B1 B1 F4B1 109.4(13) . . ?
F3B1 B1 F4B1 109.6(13) . . ?
F4B2 B1 F4B1 72(3) . . ?
F3B2 B1 F2B1 72(4) . . ?
F1A B1 F2B1 43(3) . . ?
F1B1 B1 F2B1 109.5(13) . . ?
F3B1 B1 F2B1 109.1(13) . . ?
F4B2 B1 F2B1 176(3) . . ?
F4B1 B1 F2B1 109.2(13) . . ?
F3B2 B1 F2A 127(2) . . ?
F1A B1 F2A 109.3(12) . . ?
F1B1 B1 F2A 138(3) . . ?
F3B1 B1 F2A 29(3) . . ?
F4B2 B1 F2A 76.9(18) . . ?
F4B1 B1 F2A 88(2) . . ?
F2B1 B1 F2A 99(3) . . ?
F3B2 B1 F2B2 110.2(12) . . ?
F1A B1 F2B2 85.8(18) . . ?
F1B1 B1 F2B2 148(3) . . ?
F3B1 B1 F2B2 50(3) . . ?
F4B2 B1 F2B2 110.4(12) . . ?
F4B1 B1 F2B2 102(3) . . ?
F2B1 B1 F2B2 65(3) . . ?
F2A B1 F2B2 33.7(18) . . ?
F3B2 B1 F4A 100(2) . . ?
F1A B1 F4A 110.3(12) . . ?
F1B1 B1 F4A 57(3) . . ?
F3B1 B1 F4A 104(3) . . ?
F4B2 B1 F4A 37.1(15) . . ?
F4B1 B1 F4A 58(2) . . ?
F2B1 B1 F4A 147(3) . . ?
F2A B1 F4A 110.3(11) . . ?
F2B2 B1 F4A 143(2) . . ?
F3B2 B1 F3A 19(2) . . ?
F1A B1 F3A 109.6(11) . . ?
F1B1 B1 F3A 54(3) . . ?
F3B1 B1 F3A 85(3) . . ?
F4B2 B1 F3A 106(2) . . ?
F4B1 B1 F3A 162(2) . . ?
F2B1 B1 F3A 74(3) . . ?
F2A B1 F3A 108.7(12) . . ?
F2B2 B1 F3A 96(2) . . ?
F4A B1 F3A 108.6(11) . . ?
F3B2 B1 F1B2 109.6(12) . . ?
F1A B1 F1B2 32.3(16) . . ?
F1B1 B1 F1B2 99(3) . . ?
F3B1 B1 F1B2 146(3) . . ?
F4B2 B1 F1B2 108.1(12) . . ?
F4B1 B1 F1B2 42(3) . . ?
F2B1 B1 F1B2 75(3) . . ?
F2A B1 F1B2 118(2) . . ?
F2B2 B1 F1B2 108.6(12) . . ?
F4A B1 F1B2 78.5(16) . . ?
F3A B1 F1B2 127(2) . . ?
F1B2 F1A F2B1 142(3) . . ?
F1B2 F1A B1 75.0(16) . . ?
F2B1 F1A B1 68.9(18) . . ?
F1B2 F1A F4B1 34(3) . . ?
F2B1 F1A F4B1 122(2) . . ?
B1 F1A F4B1 56.1(14) . . ?
F3B1 F2A F2B2 103(8) . . ?
F3B1 F2A B1 75(2) . . ?
F2B2 F2A B1 73.2(16) . . ?
F3B1 F2A F4B2 61(6) . . ?
F2B2 F2A F4B2 124(2) . . ?
B1 F2A F4B2 51.4(10) . . ?
F1B1 F3A B1 62.6(15) . . ?
F1B1 F3A F2B1 100(2) . . ?
B1 F3A F2B1 52.7(15) . . ?
F4B2 F4A F1B1 96(4) . . ?
F4B2 F4A F4B1 91(4) . . ?
F1B1 F4A F4B1 115(3) . . ?
F4B2 F4A B1 71.2(14) . . ?
F1B1 F4A B1 61.2(15) . . ?
F4B1 F4A B1 60.6(14) . . ?
F4B2 F4A F1B2 112(2) . . ?
F1B1 F4A F1B2 86(3) . . ?
F4B1 F4A F1B2 35(2) . . ?
B1 F4A F1B2 50.9(9) . . ?
F3B2 F1B1 F3A 20(3) . . ?
F3B2 F1B1 F4A 130.0(19) . . ?
F3A F1B1 F4A 122(2) . . ?
F3B2 F1B1 B1 68(2) . . ?
F3A F1B1 B1 63.4(16) . . ?
F4A F1B1 B1 62.0(14) . . ?
F3B2 F1B1 F4B2 113(3) . . ?
F3A F1B1 F4B2 98(3) . . ?
F4A F1B1 F4B2 32(2) . . ?
B1 F1B1 F4B2 53.3(16) . . ?
F1A F2B1 B1 68.0(16) . . ?
F1A F2B1 F2B2 95(4) . . ?
B1 F2B1 F2B2 57.4(16) . . ?
F1A F2B1 F3B2 102(4) . . ?
B1 F2B1 F3B2 53.8(19) . . ?
F2B2 F2B1 F3B2 93(3) . . ?
F1A F2B1 F3A 112(3) . . ?
B1 F2B1 F3A 52.8(15) . . ?
F2B2 F2B1 F3A 81(3) . . ?
F3B2 F2B1 F3A 16(2) . . ?
F1A F2B1 F1B2 16.5(15) . . ?
B1 F2B1 F1B2 52.8(17) . . ?
F2B2 F2B1 F1B2 90(3) . . ?
F3B2 F2B1 F1B2 86(2) . . ?
F3A F2B1 F1B2 96(2) . . ?
F2A F3B1 F2B2 42(5) . . ?
F2A F3B1 B1 76(2) . . ?
F2B2 F3B1 B1 65.1(18) . . ?
F2A F3B1 F4B2 95(6) . . ?
F2B2 F3B1 F4B2 115(2) . . ?
B1 F3B1 F4B2 56.8(16) . . ?
F1B2 F4B1 F4A 96(4) . . ?
F1B2 F4B1 B1 69.4(18) . . ?
F4A F4B1 B1 60.9(14) . . ?
F1B2 F4B1 F1A 25(3) . . ?
F4A F4B1 F1A 103(2) . . ?
B1 F4B1 F1A 55.8(14) . . ?
F1B2 F4B1 F4B2 116(3) . . ?
F4A F4B1 F4B2 33(2) . . ?
B1 F4B1 F4B2 54.0(18) . . ?
F1A F4B1 F4B2 109.4(16) . . ?
F1A F1B2 F4B1 121(5) . . ?
F1A F1B2 B1 72.7(16) . . ?
F4B1 F1B2 B1 68.3(17) . . ?
F1A F1B2 F2B1 22(2) . . ?
F4B1 F1B2 F2B1 112(3) . . ?
B1 F1B2 F2B1 52.4(18) . . ?
F1A F1B2 F4A 123(2) . . ?
F4B1 F1B2 F4A 50(3) . . ?
B1 F1B2 F4A 50.6(9) . . ?
F2B1 F1B2 F4A 101.0(17) . . ?
F2A F2B2 F3B1 36(4) . . ?
F2A F2B2 B1 73.1(16) . . ?
F3B1 F2B2 B1 64.5(18) . . ?
F2A F2B2 F2B1 130(2) . . ?
F3B1 F2B2 F2B1 114(3) . . ?
B1 F2B2 F2B1 57.4(15) . . ?
F1B1 F3B2 B1 68(2) . . ?
F1B1 F3B2 F2B1 116(3) . . ?
B1 F3B2 F2B1 54.4(18) . . ?
F4A F4B2 B1 71.7(14) . . ?
F4A F4B2 F3B1 128(2) . . ?
B1 F4B2 F3B1 56.6(16) . . ?
F4A F4B2 F4B1 56(3) . . ?
B1 F4B2 F4B1 54.0(18) . . ?
F3B1 F4B2 F4B1 92(2) . . ?
F4A F4B2 F1B1 52(3) . . ?
B1 F4B2 F1B1 53.0(17) . . ?
F3B1 F4B2 F1B1 91(3) . . ?
F4B1 F4B2 F1B1 87(2) . . ?
F4A F4B2 F2A 118(2) . . ?
B1 F4B2 F2A 51.6(10) . . ?
F3B1 F4B2 F2A 24(2) . . ?
F4B1 F4B2 F2A 70(2) . . ?
F1B1 F4B2 F2A 100(2) . . ?
C2A C3 C5 116(2) . . ?
C2A C3 C2B 34(2) . . ?
C5 C3 C2B 120.5(12) . . ?
C2A C3 S1B 57(3) . . ?
C5 C3 S1B 118.6(9) . . ?
C2B C3 S1B 86.4(10) . . ?
C2A C3 S1A 64(3) . . ?
C5 C3 S1A 105.5(13) . . ?
C2B C3 S1A 95.9(11) . . ?
S1B C3 S1A 13.4(9) . . ?
C2A C3 H3 119.4 . . ?
C5 C3 H3 119.4 . . ?
C2B C3 H3 94.3 . . ?
S1B C3 H3 110.9 . . ?
S1A C3 H3 119.4 . . ?
C11 C5 C9 109.5(11) . . ?
C11 C5 C3 113.8(11) . . ?
C9 C5 C3 108.5(12) . . ?
C11 C5 C7 110.0(11) . . ?
C9 C5 C7 109.8(12) . . ?
C3 C5 C7 105.0(10) . . ?
C5 C7 H7A 109.5 . . ?
C5 C7 H7B 109.5 . . ?
H7A C7 H7B 109.5 . . ?
C5 C7 H7C 109.5 . . ?
H7A C7 H7C 109.5 . . ?
H7B C7 H7C 109.5 . . ?
C5 C9 H9A 109.5 . . ?
C5 C9 H9B 109.5 . . ?
H9A C9 H9B 109.5 . . ?
C5 C9 H9C 109.5 . . ?
H9A C9 H9C 109.5 . . ?
H9B C9 H9C 109.5 . . ?
C5 C11 H11A 109.5 . . ?
C5 C11 H11B 109.5 . . ?
H11A C11 H11B 109.5 . . ?
C5 C11 H11C 109.5 . . ?
H11A C11 H11C 109.5 . . ?
H11B C11 H11C 109.5 . . ?
C1A S1A C2A 124(3) . . ?
C1A S1A C3 107(3) . . ?
C2A S1A C3 46.1(18) . . ?
C3 C2A C4A 101(5) . . ?
C3 C2A S1A 70(2) . . ?
C4A C2A S1A 115(6) . . ?
C3 C2A H2A 119.7 . . ?
C4A C2A H2A 119.7 . . ?
S1A C2A H2A 119.7 . . ?
C10A C4A C6A 109(7) . . ?
C10A C4A C2A 105(6) . . ?
C6A C4A C2A 129(6) . . ?
C10A C4A C8A 103(6) . . ?
C6A C4A C8A 116(6) . . ?
C2A C4A C8A 90(6) . . ?
C1B S1B C3 104.8(12) . . ?
C1B S1B C4B 108.0(11) . . ?
C3 S1B C4B 79.2(9) . . ?
S1B C1B H1AB 109.5 . . ?
S1B C1B H1BB 109.5 . . ?
H1AB C1B H1BB 109.5 . . ?
S1B C1B H1CB 109.5 . . ?
H1AB C1B H1CB 109.5 . . ?
H1BB C1B H1CB 109.5 . . ?
C8B C2B C4B 113(2) . . ?
C8B C2B C3 112.7(15) . . ?
C4B C2B C3 96.0(15) . . ?
C8B C2B H2B 111.5 . . ?
C4B C2B H2B 111.5 . . ?
C3 C2B H2B 111.5 . . ?
C6B C4B C10B 112.9(17) . . ?
C6B C4B C2B 118.0(18) . . ?
C10B C4B C2B 114.1(15) . . ?
C6B C4B S1B 110.8(14) . . ?
C10B C4B S1B 111.6(15) . . ?
C2B C4B S1B 86.6(15) . . ?
C2B C8B H8AB 109.5 . . ?
C2B C8B H8BB 109.5 . . ?
H8AB C8B H8BB 109.5 . . ?
C2B C8B H8CB 109.5 . . ?
H8AB C8B H8CB 109.5 . . ?
H8BB C8B H8CB 109.5 . . ?
C4B C6B H6AB 109.5 . . ?
C4B C6B H6BB 109.5 . . ?
H6AB C6B H6BB 109.5 . . ?
C4B C6B H6CB 109.5 . . ?
H6AB C6B H6CB 109.5 . . ?
H6BB C6B H6CB 109.5 . . ?
C4B C10B H10B 109.5 . . ?
C4B C10B H20B 109.5 . . ?
H10B C10B H20B 109.5 . . ?
C4B C10B H30B 109.5 . . ?
H10B C10B H30B 109.5 . . ?
H20B C10B H30B 109.5 . . ?

loop_
_geom_bond_atom_site_label_1
_geom_bond_atom_site_label_2
_geom_bond_distance
_geom_bond_site_symmetry_2
_geom_bond_publ_flag
B1 F3B2 1.346(15) . ?
B1 F1A 1.349(13) . ?
B1 F1B1 1.349(16) . ?
B1 F3B1 1.351(16) . ?
B1 F4B2 1.354(15) . ?
B1 F4B1 1.354(16) . ?
B1 F2B1 1.357(16) . ?
B1 F2A 1.358(13) . ?
B1 F2B2 1.358(15) . ?
B1 F4A 1.358(13) . ?
B1 F3A 1.358(13) . ?
B1 F1B2 1.365(15) . ?
F1A F1B2 0.75(4) . ?
F1A F2B1 0.99(6) . ?
F1A F4B1 1.51(5) . ?
F2A F3B1 0.69(6) . ?
F2A F2B2 0.79(4) . ?
F2A F4B2 1.69(3) . ?
F3A F1B1 1.23(6) . ?
F3A F2B1 1.64(6) . ?
F4A F4B2 0.86(4) . ?
F4A F1B1 1.29(5) . ?
F4A F4B1 1.32(5) . ?
F4A F1B2 1.72(3) . ?
F1B1 F3B2 1.00(7) . ?
F1B1 F4B2 1.62(6) . ?
F2B1 F2B2 1.46(6) . ?
F2B1 F3B2 1.59(7) . ?
F2B1 F1B2 1.65(6) . ?
F3B1 F2B2 1.15(7) . ?
F3B1 F4B2 1.48(6) . ?
F4B1 F1B2 0.98(6) . ?
F4B1 F4B2 1.59(7) . ?
C3 C2A 1.51(5) . ?
C3 C5 1.522(14) . ?
C3 C2B 1.63(2) . ?
C3 S1B 1.840(12) . ?
C3 S1A 1.98(3) . ?
C3 H3 0.9800 . ?
C5 C11 1.511(12) . ?
C5 C9 1.520(13) . ?
C5 C7 1.529(14) . ?
C7 H7A 0.9600 . ?
C7 H7B 0.9600 . ?
C7 H7C 0.9600 . ?
C9 H9A 0.9600 . ?
C9 H9B 0.9600 . ?
C9 H9C 0.9600 . ?
C11 H11A 0.9600 . ?
C11 H11B 0.9600 . ?
C11 H11C 0.9600 . ?
S1A C1A 1.60(5) . ?
S1A C2A 1.89(6) . ?
C1A H1AA 0.9600 . ?
C1A H1BA 0.9600 . ?
C1A H1CA 0.9600 . ?
C2A C4A 1.59(10) . ?
C2A H2A 0.9800 . ?
C4A C10A 1.44(8) . ?
C4A C6A 1.45(8) . ?
C4A C8A 1.76(9) . ?
C6A H6AA 0.9600 . ?
C6A H6BA 0.9600 . ?
C6A H6CA 0.9600 . ?
C8A H8AA 0.9600 . ?
C8A H8BA 0.9600 . ?
C8A H8CA 0.9600 . ?
C10A H10A 0.9600 . ?
C10A H20A 0.9600 . ?
C10A H30A 0.9600 . ?
S1B C1B 1.81(3) . ?
S1B C4B 1.89(3) . ?
C1B H1AB 0.9600 . ?
C1B H1BB 0.9600 . ?
C1B H1CB 0.9600 . ?
C2B C8B 1.56(3) . ?
C2B C4B 1.57(3) . ?
C2B H2B 0.9800 . ?
C4B C6B 1.50(3) . ?
C4B C10B 1.53(2) . ?
C8B H8AB 0.9600 . ?
C8B H8BB 0.9600 . ?
C8B H8CB 0.9600 . ?
C6B H6AB 0.9600 . ?
C6B H6BB 0.9600 . ?
C6B H6CB 0.9600 . ?
C10B H10B 0.9600 . ?
C10B H20B 0.9600 . ?
C10B H30B 0.9600 . ?

loop_
_geom_torsion_atom_site_label_1
_geom_torsion_atom_site_label_2
_geom_torsion_atom_site_label_3
_geom_torsion_atom_site_label_4
_geom_torsion
_geom_torsion_site_symmetry_1
_geom_torsion_site_symmetry_2
_geom_torsion_site_symmetry_3
_geom_torsion_site_symmetry_4
_geom_torsion_publ_flag
F3B2 B1 F1A F1B2 -114(4) . . . . ?
F1B1 B1 F1A F1B2 -72(5) . . . . ?
F3B1 B1 F1A F1B2 127(5) . . . . ?
F4B2 B1 F1A F1B2 19(6) . . . . ?
F4B1 B1 F1A F1B2 31(4) . . . . ?
F2B1 B1 F1A F1B2 -167(6) . . . . ?
F2A B1 F1A F1B2 111(4) . . . . ?
F2B2 B1 F1A F1B2 136(4) . . . . ?
F4A B1 F1A F1B2 -10(4) . . . . ?
F3A B1 F1A F1B2 -130(4) . . . . ?
F3B2 B1 F1A F2B1 52(5) . . . . ?
F1B1 B1 F1A F2B1 95(4) . . . . ?
F3B1 B1 F1A F2B1 -66(5) . . . . ?
F4B2 B1 F1A F2B1 -174(5) . . . . ?
F4B1 B1 F1A F2B1 -162(4) . . . . ?
F2A B1 F1A F2B1 -82(5) . . . . ?
F2B2 B1 F1A F2B1 -58(5) . . . . ?
F4A B1 F1A F2B1 157(4) . . . . ?
F3A B1 F1A F2B1 37(5) . . . . ?
F1B2 B1 F1A F2B1 167(6) . . . . ?
F3B2 B1 F1A F4B1 -146(3) . . . . ?
F1B1 B1 F1A F4B1 -102.8(19) . . . . ?
F3B1 B1 F1A F4B1 96(3) . . . . ?
F4B2 B1 F1A F4B1 -12(4) . . . . ?
F2B1 B1 F1A F4B1 162(4) . . . . ?
F2A B1 F1A F4B1 80(3) . . . . ?
F2B2 B1 F1A F4B1 105(3) . . . . ?
F4A B1 F1A F4B1 -41(3) . . . . ?
F3A B1 F1A F4B1 -161(3) . . . . ?
F1B2 B1 F1A F4B1 -31(4) . . . . ?
F3B2 B1 F2A F3B1 40(8) . . . . ?
F1A B1 F2A F3B1 157(6) . . . . ?
F1B1 B1 F2A F3B1 -19(9) . . . . ?
F4B2 B1 F2A F3B1 -65(7) . . . . ?
F4B1 B1 F2A F3B1 -137(6) . . . . ?
F2B1 B1 F2A F3B1 114(6) . . . . ?
F2B2 B1 F2A F3B1 109(9) . . . . ?
F4A B1 F2A F3B1 -82(7) . . . . ?
F3A B1 F2A F3B1 37(7) . . . . ?
F1B2 B1 F2A F3B1 -169(7) . . . . ?
F3B2 B1 F2A F2B2 -69(4) . . . . ?
F1A B1 F2A F2B2 48(4) . . . . ?
F1B1 B1 F2A F2B2 -128(6) . . . . ?
F3B1 B1 F2A F2B2 -109(9) . . . . ?
F4B2 B1 F2A F2B2 -174(4) . . . . ?
F4B1 B1 F2A F2B2 114(5) . . . . ?
F2B1 B1 F2A F2B2 5(5) . . . . ?
F4A B1 F2A F2B2 170(4) . . . . ?
F3A B1 F2A F2B2 -71(4) . . . . ?
F1B2 B1 F2A F2B2 82(4) . . . . ?
F3B2 B1 F2A F4B2 105.1(19) . . . . ?
F1A B1 F2A F4B2 -138(2) . . . . ?
F1B1 B1 F2A F4B2 46(5) . . . . ?
F3B1 B1 F2A F4B2 65(7) . . . . ?
F4B1 B1 F2A F4B2 -72(3) . . . . ?
F2B1 B1 F2A F4B2 179(4) . . . . ?
F2B2 B1 F2A F4B2 174(4) . . . . ?
F4A B1 F2A F4B2 -17(2) . . . . ?
F3A B1 F2A F4B2 102(2) . . . . ?
F1B2 B1 F2A F4B2 -103.8(16) . . . . ?
F3B2 B1 F3A F1B1 50(8) . . . . ?
F1A B1 F3A F1B1 104(4) . . . . ?
F3B1 B1 F3A F1B1 -119(3) . . . . ?
F4B2 B1 F3A F1B1 -56(4) . . . . ?
F4B1 B1 F3A F1B1 25(10) . . . . ?
F2B1 B1 F3A F1B1 129(3) . . . . ?
F2A B1 F3A F1B1 -137(4) . . . . ?
F2B2 B1 F3A F1B1 -169(3) . . . . ?
F4A B1 F3A F1B1 -17(4) . . . . ?
F1B2 B1 F3A F1B1 73(4) . . . . ?
F3B2 B1 F3A F2B1 -79(7) . . . . ?
F1A B1 F3A F2B1 -25(3) . . . . ?
F1B1 B1 F3A F2B1 -129(3) . . . . ?
F3B1 B1 F3A F2B1 111.5(16) . . . . ?
F4B2 B1 F3A F2B1 175(3) . . . . ?
F4B1 B1 F3A F2B1 -104(8) . . . . ?
F2A B1 F3A F2B1 94(3) . . . . ?
F2B2 B1 F3A F2B1 62(3) . . . . ?
F4A B1 F3A F2B1 -146(3) . . . . ?
F1B2 B1 F3A F2B1 -56(4) . . . . ?
F3B2 B1 F4A F4B2 -109(3) . . . . ?
F1A B1 F4A F4B2 148(4) . . . . ?
F1B1 B1 F4A F4B2 -108(4) . . . . ?
F3B1 B1 F4A F4B2 -3(4) . . . . ?
F4B1 B1 F4A F4B2 102(5) . . . . ?
F2B1 B1 F4A F4B2 178(6) . . . . ?
F2A B1 F4A F4B2 27(4) . . . . ?
F2B2 B1 F4A F4B2 37(5) . . . . ?
F3A B1 F4A F4B2 -92(4) . . . . ?
F1B2 B1 F4A F4B2 143(4) . . . . ?
F3B2 B1 F4A F1B1 -1(4) . . . . ?
F1A B1 F4A F1B1 -104(3) . . . . ?
F3B1 B1 F4A F1B1 105(2) . . . . ?
F4B2 B1 F4A F1B1 108(4) . . . . ?
F4B1 B1 F4A F1B1 -150(4) . . . . ?
F2B1 B1 F4A F1B1 -74(5) . . . . ?
F2A B1 F4A F1B1 135(3) . . . . ?
F2B2 B1 F4A F1B1 145(4) . . . . ?
F3A B1 F4A F1B1 16(3) . . . . ?
F1B2 B1 F4A F1B1 -109(4) . . . . ?
F3B2 B1 F4A F4B1 149(3) . . . . ?
F1A B1 F4A F4B1 46(3) . . . . ?
F1B1 B1 F4A F4B1 150(4) . . . . ?
F3B1 B1 F4A F4B1 -105(2) . . . . ?
F4B2 B1 F4A F4B1 -102(5) . . . . ?
F2B1 B1 F4A F4B1 76(5) . . . . ?
F2A B1 F4A F4B1 -75(3) . . . . ?
F2B2 B1 F4A F4B1 -65(4) . . . . ?
F3A B1 F4A F4B1 166(3) . . . . ?
F1B2 B1 F4A F4B1 41(3) . . . . ?
F3B2 B1 F4A F1B2 108.1(14) . . . . ?
F1A B1 F4A F1B2 6(2) . . . . ?
F1B1 B1 F4A F1B2 109(4) . . . . ?
F3B1 B1 F4A F1B2 -145(3) . . . . ?
F4B2 B1 F4A F1B2 -143(4) . . . . ?
F4B1 B1 F4A F1B2 -41(3) . . . . ?
F2B1 B1 F4A F1B2 36(5) . . . . ?
F2A B1 F4A F1B2 -115(2) . . . . ?
F2B2 B1 F4A F1B2 -106(3) . . . . ?
F3A B1 F4A F1B2 126(2) . . . . ?
B1 F3A F1B1 F3B2 -99(5) . . . . ?
F2B1 F3A F1B1 F3B2 -60(5) . . . . ?
B1 F3A F1B1 F4A 20(4) . . . . ?
F2B1 F3A F1B1 F4A 59(4) . . . . ?
F2B1 F3A F1B1 B1 38.8(15) . . . . ?
B1 F3A F1B1 F4B2 42.0(19) . . . . ?
F2B1 F3A F1B1 F4B2 81(3) . . . . ?
F4B2 F4A F1B1 F3B2 67(8) . . . . ?
F4B1 F4A F1B1 F3B2 -26(9) . . . . ?
B1 F4A F1B1 F3B2 2(6) . . . . ?
F1B2 F4A F1B1 F3B2 -45(8) . . . . ?
F4B2 F4A F1B1 F3A 45(6) . . . . ?
F4B1 F4A F1B1 F3A -49(7) . . . . ?
B1 F4A F1B1 F3A -20(4) . . . . ?
F1B2 F4A F1B1 F3A -67(5) . . . . ?
F4B2 F4A F1B1 B1 65(3) . . . . ?
F4B1 F4A F1B1 B1 -29(3) . . . . ?
F1B2 F4A F1B1 B1 -47.2(17) . . . . ?
F4B1 F4A F1B1 F4B2 -94(4) . . . . ?
B1 F4A F1B1 F4B2 -65(3) . . . . ?
F1B2 F4A F1B1 F4B2 -112(3) . . . . ?
F1A B1 F1B1 F3B2 -78(4) . . . . ?
F3B1 B1 F1B1 F3B2 88(4) . . . . ?
F4B2 B1 F1B1 F3B2 145(4) . . . . ?
F4B1 B1 F1B1 F3B2 -151(4) . . . . ?
F2B1 B1 F1B1 F3B2 -32(4) . . . . ?
F2A B1 F1B1 F3B2 98(5) . . . . ?
F2B2 B1 F1B1 F3B2 43(7) . . . . ?
F4A B1 F1B1 F3B2 -178(5) . . . . ?
F3A B1 F1B1 F3B2 21(4) . . . . ?
F1B2 B1 F1B1 F3B2 -109(3) . . . . ?
F3B2 B1 F1B1 F3A -21(4) . . . . ?
F1A B1 F1B1 F3A -99(2) . . . . ?
F3B1 B1 F1B1 F3A 67(4) . . . . ?
F4B2 B1 F1B1 F3A 124(3) . . . . ?
F4B1 B1 F1B1 F3A -172(3) . . . . ?
F2B1 B1 F1B1 F3A -52(3) . . . . ?
F2A B1 F1B1 F3A 77(4) . . . . ?
F2B2 B1 F1B1 F3A 22(6) . . . . ?
F4A B1 F1B1 F3A 161(4) . . . . ?
F1B2 B1 F1B1 F3A -130(3) . . . . ?
F3B2 B1 F1B1 F4A 178(5) . . . . ?
F1A B1 F1B1 F4A 100(2) . . . . ?
F3B1 B1 F1B1 F4A -94(4) . . . . ?
F4B2 B1 F1B1 F4A -37(2) . . . . ?
F4B1 B1 F1B1 F4A 27(4) . . . . ?
F2B1 B1 F1B1 F4A 147(4) . . . . ?
F2A B1 F1B1 F4A -84(4) . . . . ?
F2B2 B1 F1B1 F4A -139(4) . . . . ?
F3A B1 F1B1 F4A -161(4) . . . . ?
F1B2 B1 F1B1 F4A 69(3) . . . . ?
F3B2 B1 F1B1 F4B2 -145(4) . . . . ?
F1A B1 F1B1 F4B2 137(2) . . . . ?
F3B1 B1 F1B1 F4B2 -57(4) . . . . ?
F4B1 B1 F1B1 F4B2 64(3) . . . . ?
F2B1 B1 F1B1 F4B2 -177(3) . . . . ?
F2A B1 F1B1 F4B2 -47(4) . . . . ?
F2B2 B1 F1B1 F4B2 -103(5) . . . . ?
F4A B1 F1B1 F4B2 37(2) . . . . ?
F3A B1 F1B1 F4B2 -124(3) . . . . ?
F1B2 B1 F1B1 F4B2 106.2(15) . . . . ?
F1B2 F1A F2B1 B1 21(9) . . . . ?
F4B1 F1A F2B1 B1 -18(4) . . . . ?
F1B2 F1A F2B1 F2B2 73(10) . . . . ?
B1 F1A F2B1 F2B2 51.7(18) . . . . ?
F4B1 F1A F2B1 F2B2 34(5) . . . . ?
F1B2 F1A F2B1 F3B2 -22(11) . . . . ?
B1 F1A F2B1 F3B2 -43(2) . . . . ?
F4B1 F1A F2B1 F3B2 -60(6) . . . . ?
F1B2 F1A F2B1 F3A -9(12) . . . . ?
B1 F1A F2B1 F3A -30(3) . . . . ?
F4B1 F1A F2B1 F3A -48(6) . . . . ?
B1 F1A F2B1 F1B2 -21(9) . . . . ?
F4B1 F1A F2B1 F1B2 -39(7) . . . . ?
F3B2 B1 F2B1 F1A -124(4) . . . . ?
F1B1 B1 F2B1 F1A -102(4) . . . . ?
F3B1 B1 F2B1 F1A 137(4) . . . . ?
F4B2 B1 F2B1 F1A 123(45) . . . . ?
F4B1 B1 F2B1 F1A 18(4) . . . . ?
F2A B1 F2B1 F1A 109(4) . . . . ?
F2B2 B1 F2B1 F1A 112(5) . . . . ?
F4A B1 F2B1 F1A -44(7) . . . . ?
F3A B1 F2B1 F1A -144(4) . . . . ?
F1B2 B1 F2B1 F1A -7(4) . . . . ?
F3B2 B1 F2B1 F2B2 124(3) . . . . ?
F1A B1 F2B1 F2B2 -112(5) . . . . ?
F1B1 B1 F2B1 F2B2 146(4) . . . . ?
F3B1 B1 F2B1 F2B2 25(4) . . . . ?
F4B2 B1 F2B1 F2B2 11(48) . . . . ?
F4B1 B1 F2B1 F2B2 -94(4) . . . . ?
F2A B1 F2B1 F2B2 -3(3) . . . . ?
F4A B1 F2B1 F2B2 -156(4) . . . . ?
F3A B1 F2B1 F2B2 104(3) . . . . ?
F1B2 B1 F2B1 F2B2 -119(3) . . . . ?
F1A B1 F2B1 F3B2 124(4) . . . . ?
F1B1 B1 F2B1 F3B2 22(3) . . . . ?
F3B1 B1 F2B1 F3B2 -98(3) . . . . ?
F4B2 B1 F2B1 F3B2 -112(46) . . . . ?
F4B1 B1 F2B1 F3B2 142(3) . . . . ?
F2A B1 F2B1 F3B2 -127(3) . . . . ?
F2B2 B1 F2B1 F3B2 -124(3) . . . . ?
F4A B1 F2B1 F3B2 81(5) . . . . ?
F3A B1 F2B1 F3B2 -19(3) . . . . ?
F1B2 B1 F2B1 F3B2 117.1(19) . . . . ?
F3B2 B1 F2B1 F3A 19(3) . . . . ?
F1A B1 F2B1 F3A 144(4) . . . . ?
F1B1 B1 F2B1 F3A 42(3) . . . . ?
F3B1 B1 F2B1 F3A -79(3) . . . . ?
F4B2 B1 F2B1 F3A -93(46) . . . . ?
F4B1 B1 F2B1 F3A 162(3) . . . . ?
F2A B1 F2B1 F3A -107.1(14) . . . . ?
F2B2 B1 F2B1 F3A -104(3) . . . . ?
F4A B1 F2B1 F3A 100(4) . . . . ?
F1B2 B1 F2B1 F3A 137(3) . . . . ?
F3B2 B1 F2B1 F1B2 -117.1(19) . . . . ?
F1A B1 F2B1 F1B2 7(4) . . . . ?
F1B1 B1 F2B1 F1B2 -95(3) . . . . ?
F3B1 B1 F2B1 F1B2 145(3) . . . . ?
F4B2 B1 F2B1 F1B2 131(46) . . . . ?
F4B1 B1 F2B1 F1B2 25(3) . . . . ?
F2A B1 F2B1 F1B2 116(3) . . . . ?
F2B2 B1 F2B1 F1B2 119(3) . . . . ?
F4A B1 F2B1 F1B2 -36(5) . . . . ?
F3A B1 F2B1 F1B2 -137(3) . . . . ?
F1B1 F3A F2B1 F1A -8(4) . . . . ?
B1 F3A F2B1 F1A 36(4) . . . . ?
F1B1 F3A F2B1 B1 -44(2) . . . . ?
F1B1 F3A F2B1 F2B2 -100(3) . . . . ?
B1 F3A F2B1 F2B2 -56(2) . . . . ?
F1B1 F3A F2B1 F3B2 43(5) . . . . ?
B1 F3A F2B1 F3B2 88(5) . . . . ?
F1B1 F3A F2B1 F1B2 -11(3) . . . . ?
B1 F3A F2B1 F1B2 33.4(19) . . . . ?
B1 F2A F3B1 F2B2 -68(3) . . . . ?
F4B2 F2A F3B1 F2B2 -122(4) . . . . ?
F2B2 F2A F3B1 B1 68(3) . . . . ?
F4B2 F2A F3B1 B1 -54.0(14) . . . . ?
F2B2 F2A F3B1 F4B2 122(4) . . . . ?
B1 F2A F3B1 F4B2 54.0(14) . . . . ?
F3B2 B1 F3B1 F2A -149(6) . . . . ?
F1A B1 F3B1 F2A -32(8) . . . . ?
F1B1 B1 F3B1 F2A 166(6) . . . . ?
F4B2 B1 F3B1 F2A 105(7) . . . . ?
F4B1 B1 F3B1 F2A 46(7) . . . . ?
F2B1 B1 F3B1 F2A -73(7) . . . . ?
F2B2 B1 F3B1 F2A -43(6) . . . . ?
F4A B1 F3B1 F2A 107(6) . . . . ?
F3A B1 F3B1 F2A -145(6) . . . . ?
F1B2 B1 F3B1 F2A 18(11) . . . . ?
F3B2 B1 F3B1 F2B2 -105(2) . . . . ?
F1A B1 F3B1 F2B2 11(5) . . . . ?
F1B1 B1 F3B1 F2B2 -151(4) . . . . ?
F4B2 B1 F3B1 F2B2 148(4) . . . . ?
F4B1 B1 F3B1 F2B2 89(4) . . . . ?
F2B1 B1 F3B1 F2B2 -30(4) . . . . ?
F2A B1 F3B1 F2B2 43(6) . . . . ?
F4A B1 F3B1 F2B2 150(3) . . . . ?
F3A B1 F3B1 F2B2 -102(3) . . . . ?
F1B2 B1 F3B1 F2B2 61(6) . . . . ?
F3B2 B1 F3B1 F4B2 106.1(17) . . . . ?
F1A B1 F3B1 F4B2 -137(3) . . . . ?
F1B1 B1 F3B1 F4B2 61(4) . . . . ?
F4B1 B1 F3B1 F4B2 -59(4) . . . . ?
F2B1 B1 F3B1 F4B2 -179(4) . . . . ?
F2A B1 F3B1 F4B2 -105(7) . . . . ?
F2B2 B1 F3B1 F4B2 -148(4) . . . . ?
F4A B1 F3B1 F4B2 2(3) . . . . ?
F3A B1 F3B1 F4B2 110(3) . . . . ?
F1B2 B1 F3B1 F4B2 -88(5) . . . . ?
F4B2 F4A F4B1 F1B2 -131(3) . . . . ?
F1B1 F4A F4B1 F1B2 -34(4) . . . . ?
B1 F4A F4B1 F1B2 -63(2) . . . . ?
F4B2 F4A F4B1 B1 -68(3) . . . . ?
F1B1 F4A F4B1 B1 29(3) . . . . ?
F1B2 F4A F4B1 B1 63(2) . . . . ?
F4B2 F4A F4B1 F1A -106(3) . . . . ?
F1B1 F4A F4B1 F1A -9(4) . . . . ?
B1 F4A F4B1 F1A -38.1(15) . . . . ?
F1B2 F4A F4B1 F1A 25(2) . . . . ?
F1B1 F4A F4B1 F4B2 97(3) . . . . ?
B1 F4A F4B1 F4B2 68(3) . . . . ?
F1B2 F4A F4B1 F4B2 131(3) . . . . ?
F3B2 B1 F4B1 F1B2 48(8) . . . . ?
F1A B1 F4B1 F1B2 -24(3) . . . . ?
F1B1 B1 F4B1 F1B2 83(5) . . . . ?
F3B1 B1 F4B1 F1B2 -157(5) . . . . ?
F4B2 B1 F4B1 F1B2 147(5) . . . . ?
F2B1 B1 F4B1 F1B2 -37(5) . . . . ?
F2A B1 F4B1 F1B2 -136(4) . . . . ?
F2B2 B1 F4B1 F1B2 -105(3) . . . . ?
F4A B1 F4B1 F1B2 109(4) . . . . ?
F3A B1 F4B1 F1B2 62(11) . . . . ?
F3B2 B1 F4B1 F4A -61(6) . . . . ?
F1A B1 F4B1 F4A -133(3) . . . . ?
F1B1 B1 F4B1 F4A -26(4) . . . . ?
F3B1 B1 F4B1 F4A 94(4) . . . . ?
F4B2 B1 F4B1 F4A 38(2) . . . . ?
F2B1 B1 F4B1 F4A -146(4) . . . . ?
F2A B1 F4B1 F4A 115(2) . . . . ?
F2B2 B1 F4B1 F4A 146(2) . . . . ?
F3A B1 F4B1 F4A -47(9) . . . . ?
F1B2 B1 F4B1 F4A -109(4) . . . . ?
F3B2 B1 F4B1 F1A 72(6) . . . . ?
F1B1 B1 F4B1 F1A 107(3) . . . . ?
F3B1 B1 F4B1 F1A -132(3) . . . . ?
F4B2 B1 F4B1 F1A 172(2) . . . . ?
F2B1 B1 F4B1 F1A -13(3) . . . . ?
F2A B1 F4B1 F1A -111.6(15) . . . . ?
F2B2 B1 F4B1 F1A -80(2) . . . . ?
F4A B1 F4B1 F1A 133(3) . . . . ?
F3A B1 F4B1 F1A 86(8) . . . . ?
F1B2 B1 F4B1 F1A 24(3) . . . . ?
F3B2 B1 F4B1 F4B2 -99(5) . . . . ?
F1A B1 F4B1 F4B2 -172(2) . . . . ?
F1B1 B1 F4B1 F4B2 -65(3) . . . . ?
F3B1 B1 F4B1 F4B2 56(3) . . . . ?
F2B1 B1 F4B1 F4B2 175(3) . . . . ?
F2A B1 F4B1 F4B2 77(2) . . . . ?
F2B2 B1 F4B1 F4B2 107.9(17) . . . . ?
F4A B1 F4B1 F4B2 -38(2) . . . . ?
F3A B1 F4B1 F4B2 -86(8) . . . . ?
F1B2 B1 F4B1 F4B2 -147(5) . . . . ?
F2B1 F1A F4B1 F1B2 136(8) . . . . ?
B1 F1A F4B1 F1B2 116(6) . . . . ?
F1B2 F1A F4B1 F4A -75(6) . . . . ?
F2B1 F1A F4B1 F4A 61(5) . . . . ?
B1 F1A F4B1 F4A 40.7(19) . . . . ?
F1B2 F1A F4B1 B1 -116(6) . . . . ?
F2B1 F1A F4B1 B1 20(5) . . . . ?
F1B2 F1A F4B1 F4B2 -109(7) . . . . ?
F2B1 F1A F4B1 F4B2 27(6) . . . . ?
B1 F1A F4B1 F4B2 7(2) . . . . ?
F2B1 F1A F1B2 F4B1 -71(12) . . . . ?
B1 F1A F1B2 F4B1 -51(4) . . . . ?
F2B1 F1A F1B2 B1 -20(9) . . . . ?
F4B1 F1A F1B2 B1 51(4) . . . . ?
B1 F1A F1B2 F2B1 20(9) . . . . ?
F4B1 F1A F1B2 F2B1 71(12) . . . . ?
F2B1 F1A F1B2 F4A -11(12) . . . . ?
B1 F1A F1B2 F4A 9(4) . . . . ?
F4B1 F1A F1B2 F4A 59(3) . . . . ?
F4A F4B1 F1B2 F1A 109(5) . . . . ?
B1 F4B1 F1B2 F1A 52(5) . . . . ?
F4B2 F4B1 F1B2 F1A 81(7) . . . . ?
F4A F4B1 F1B2 B1 56.1(14) . . . . ?
F1A F4B1 F1B2 B1 -52(5) . . . . ?
F4B2 F4B1 F1B2 B1 29(3) . . . . ?
F4A F4B1 F1B2 F2B1 86(3) . . . . ?
B1 F4B1 F1B2 F2B1 30(3) . . . . ?
F1A F4B1 F1B2 F2B1 -22(4) . . . . ?
F4B2 F4B1 F1B2 F2B1 59(5) . . . . ?
B1 F4B1 F1B2 F4A -56.1(14) . . . . ?
F1A F4B1 F1B2 F4A -109(5) . . . . ?
F4B2 F4B1 F1B2 F4A -27(2) . . . . ?
F3B2 B1 F1B2 F1A 73(4) . . . . ?
F1B1 B1 F1B2 F1A 117(5) . . . . ?
F3B1 B1 F1B2 F1A -92(7) . . . . ?
F4B2 B1 F1B2 F1A -167(4) . . . . ?
F4B1 B1 F1B2 F1A -134(6) . . . . ?
F2B1 B1 F1B2 F1A 9(5) . . . . ?
F2A B1 F1B2 F1A -83(4) . . . . ?
F2B2 B1 F1B2 F1A -47(4) . . . . ?
F4A B1 F1B2 F1A 170(4) . . . . ?
F3A B1 F1B2 F1A 66(4) . . . . ?
F3B2 B1 F1B2 F4B1 -152(5) . . . . ?
F1A B1 F1B2 F4B1 134(6) . . . . ?
F1B1 B1 F1B2 F4B1 -108(3) . . . . ?
F3B1 B1 F1B2 F4B1 42(8) . . . . ?
F4B2 B1 F1B2 F4B1 -33(5) . . . . ?
F2B1 B1 F1B2 F4B1 144(4) . . . . ?
F2A B1 F1B2 F4B1 52(5) . . . . ?
F2B2 B1 F1B2 F4B1 87(5) . . . . ?
F4A B1 F1B2 F4B1 -55(4) . . . . ?
F3A B1 F1B2 F4B1 -160(4) . . . . ?
F3B2 B1 F1B2 F2B1 64(3) . . . . ?
F1A B1 F1B2 F2B1 -9(5) . . . . ?
F1B1 B1 F1B2 F2B1 107.8(16) . . . . ?
F3B1 B1 F1B2 F2B1 -102(5) . . . . ?
F4B2 B1 F1B2 F2B1 -176(3) . . . . ?
F4B1 B1 F1B2 F2B1 -144(4) . . . . ?
F2A B1 F1B2 F2B1 -92(4) . . . . ?
F2B2 B1 F1B2 F2B1 -57(3) . . . . ?
F4A B1 F1B2 F2B1 161(3) . . . . ?
F3A B1 F1B2 F2B1 56(3) . . . . ?
F3B2 B1 F1B2 F4A -97(2) . . . . ?
F1A B1 F1B2 F4A -170(4) . . . . ?
F1B1 B1 F1B2 F4A -53(3) . . . . ?
F3B1 B1 F1B2 F4A 97(6) . . . . ?
F4B2 B1 F1B2 F4A 23(2) . . . . ?
F4B1 B1 F1B2 F4A 55(4) . . . . ?
F2B1 B1 F1B2 F4A -161(3) . . . . ?
F2A B1 F1B2 F4A 107.0(15) . . . . ?
F2B2 B1 F1B2 F4A 142(2) . . . . ?
F3A B1 F1B2 F4A -104.7(17) . . . . ?
B1 F2B1 F1B2 F1A -155(11) . . . . ?
F2B2 F2B1 F1B2 F1A -108(11) . . . . ?
F3B2 F2B1 F1B2 F1A 159(11) . . . . ?
F3A F2B1 F1B2 F1A 171(11) . . . . ?
F1A F2B1 F1B2 F4B1 119(11) . . . . ?
B1 F2B1 F1B2 F4B1 -36(4) . . . . ?
F2B2 F2B1 F1B2 F4B1 11(3) . . . . ?
F3B2 F2B1 F1B2 F4B1 -82(5) . . . . ?
F3A F2B1 F1B2 F4B1 -70(5) . . . . ?
F1A F2B1 F1B2 B1 155(11) . . . . ?
F2B2 F2B1 F1B2 B1 47.3(17) . . . . ?
F3B2 F2B1 F1B2 B1 -46.0(16) . . . . ?
F3A F2B1 F1B2 B1 -33(2) . . . . ?
F1A F2B1 F1B2 F4A 170(10) . . . . ?
B1 F2B1 F1B2 F4A 15(2) . . . . ?
F2B2 F2B1 F1B2 F4A 62(3) . . . . ?
F3B2 F2B1 F1B2 F4A -31(3) . . . . ?
F3A F2B1 F1B2 F4A -18(4) . . . . ?
F4B2 F4A F1B2 F1A -49(6) . . . . ?
F1B1 F4A F1B2 F1A 45(6) . . . . ?
F4B1 F4A F1B2 F1A -105(6) . . . . ?
B1 F4A F1B2 F1A -11(5) . . . . ?
F4B2 F4A F1B2 F4B1 55(4) . . . . ?
F1B1 F4A F1B2 F4B1 150(3) . . . . ?
B1 F4A F1B2 F4B1 94(3) . . . . ?
F4B2 F4A F1B2 B1 -38(3) . . . . ?
F1B1 F4A F1B2 B1 56(2) . . . . ?
F4B1 F4A F1B2 B1 -94(3) . . . . ?
F4B2 F4A F1B2 F2B1 -54(4) . . . . ?
F1B1 F4A F1B2 F2B1 41(4) . . . . ?
F4B1 F4A F1B2 F2B1 -109(4) . . . . ?
B1 F4A F1B2 F2B1 -15(3) . . . . ?
B1 F2A F2B2 F3B1 70(4) . . . . ?
F4B2 F2A F2B2 F3B1 64(4) . . . . ?
F3B1 F2A F2B2 B1 -70(4) . . . . ?
F4B2 F2A F2B2 B1 -6(4) . . . . ?
F3B1 F2A F2B2 F2B1 -76(9) . . . . ?
B1 F2A F2B2 F2B1 -6(6) . . . . ?
F4B2 F2A F2B2 F2B1 -12(10) . . . . ?
B1 F3B1 F2B2 F2A -97(5) . . . . ?
F4B2 F3B1 F2B2 F2A -68(5) . . . . ?
F2A F3B1 F2B2 B1 97(4) . . . . ?
F4B2 F3B1 F2B2 B1 29(3) . . . . ?
F2A F3B1 F2B2 F2B1 126(6) . . . . ?
B1 F3B1 F2B2 F2B1 29(3) . . . . ?
F4B2 F3B1 F2B2 F2B1 58(5) . . . . ?
F3B2 B1 F2B2 F2A 128(4) . . . . ?
F1A B1 F2B2 F2A -135(4) . . . . ?
F1B1 B1 F2B2 F2A 98(6) . . . . ?
F3B1 B1 F2B2 F2A 37(4) . . . . ?
F4B2 B1 F2B2 F2A 6(5) . . . . ?
F4B1 B1 F2B2 F2A -69(5) . . . . ?
F2B1 B1 F2B2 F2A -175(6) . . . . ?
F4A B1 F2B2 F2A -16(6) . . . . ?
F3A B1 F2B2 F2A 116(4) . . . . ?
F1B2 B1 F2B2 F2A -112(4) . . . . ?
F3B2 B1 F2B2 F3B1 91(4) . . . . ?
F1A B1 F2B2 F3B1 -172(3) . . . . ?
F1B1 B1 F2B2 F3B1 61(6) . . . . ?
F4B2 B1 F2B2 F3B1 -31(4) . . . . ?
F4B1 B1 F2B2 F3B1 -106(3) . . . . ?
F2B1 B1 F2B2 F3B1 148(4) . . . . ?
F2A B1 F2B2 F3B1 -37(4) . . . . ?
F4A B1 F2B2 F3B1 -54(4) . . . . ?
F3A B1 F2B2 F3B1 78(3) . . . . ?
F1B2 B1 F2B2 F3B1 -149(3) . . . . ?
F3B2 B1 F2B2 F2B1 -58(4) . . . . ?
F1A B1 F2B2 F2B1 39(3) . . . . ?
F1B1 B1 F2B2 F2B1 -87(5) . . . . ?
F3B1 B1 F2B2 F2B1 -148(4) . . . . ?
F4B2 B1 F2B2 F2B1 -179(4) . . . . ?
F4B1 B1 F2B2 F2B1 105.9(19) . . . . ?
F2A B1 F2B2 F2B1 175(6) . . . . ?
F4A B1 F2B2 F2B1 158(3) . . . . ?
F3A B1 F2B2 F2B1 -70(3) . . . . ?
F1B2 B1 F2B2 F2B1 63(4) . . . . ?
F1A F2B1 F2B2 F2A -53(9) . . . . ?
B1 F2B1 F2B2 F2A 7(7) . . . . ?
F3B2 F2B1 F2B2 F2A 49(8) . . . . ?
F3A F2B1 F2B2 F2A 58(8) . . . . ?
F1B2 F2B1 F2B2 F2A -37(8) . . . . ?
F1A F2B1 F2B2 F3B1 -91(5) . . . . ?
B1 F2B1 F2B2 F3B1 -31(3) . . . . ?
F3B2 F2B1 F2B2 F3B1 11(4) . . . . ?
F3A F2B1 F2B2 F3B1 20(4) . . . . ?
F1B2 F2B1 F2B2 F3B1 -75(4) . . . . ?
F1A F2B1 F2B2 B1 -60(3) . . . . ?
F3B2 F2B1 F2B2 B1 42.3(14) . . . . ?
F3A F2B1 F2B2 B1 51.6(16) . . . . ?
F1B2 F2B1 F2B2 B1 -44.0(12) . . . . ?
F3A F1B1 F3B2 B1 72(4) . . . . ?
F4A F1B1 F3B2 B1 -2(6) . . . . ?
F4B2 F1B1 F3B2 B1 30(3) . . . . ?
F3A F1B1 F3B2 F2B1 100(5) . . . . ?
F4A F1B1 F3B2 F2B1 26(8) . . . . ?
B1 F1B1 F3B2 F2B1 28(3) . . . . ?
F4B2 F1B1 F3B2 F2B1 58(5) . . . . ?
F1A B1 F3B2 F1B1 114(4) . . . . ?
F3B1 B1 F3B2 F1B1 -105(3) . . . . ?
F4B2 B1 F3B2 F1B1 -36(5) . . . . ?
F4B1 B1 F3B2 F1B1 51(7) . . . . ?
F2B1 B1 F3B2 F1B1 149(4) . . . . ?
F2A B1 F3B2 F1B1 -124(5) . . . . ?
F2B2 B1 F3B2 F1B1 -158(4) . . . . ?
F4A B1 F3B2 F1B1 2(5) . . . . ?
F3A B1 F3B2 F1B1 -116(9) . . . . ?
F1B2 B1 F3B2 F1B1 83(4) . . . . ?
F1A B1 F3B2 F2B1 -35(3) . . . . ?
F1B1 B1 F3B2 F2B1 -149(4) . . . . ?
F3B1 B1 F3B2 F2B1 106.0(17) . . . . ?
F4B2 B1 F3B2 F2B1 176(3) . . . . ?
F4B1 B1 F3B2 F2B1 -98(5) . . . . ?
F2A B1 F3B2 F2B1 87(4) . . . . ?
F2B2 B1 F3B2 F2B1 54(3) . . . . ?
F4A B1 F3B2 F2B1 -147(3) . . . . ?
F3A B1 F3B2 F2B1 95(7) . . . . ?
F1B2 B1 F3B2 F2B1 -66(3) . . . . ?
F1A F2B1 F3B2 F1B1 19(5) . . . . ?
B1 F2B1 F3B2 F1B1 -32(4) . . . . ?
F2B2 F2B1 F3B2 F1B1 -77(5) . . . . ?
F3A F2B1 F3B2 F1B1 -113(7) . . . . ?
F1B2 F2B1 F3B2 F1B1 13(4) . . . . ?
F1A F2B1 F3B2 B1 51(3) . . . . ?
F2B2 F2B1 F3B2 B1 -44.7(18) . . . . ?
F3A F2B1 F3B2 B1 -81(5) . . . . ?
F1B2 F2B1 F3B2 B1 45.3(14) . . . . ?
F1B1 F4A F4B2 B1 -57(2) . . . . ?
F4B1 F4A F4B2 B1 58(2) . . . . ?
F1B2 F4A F4B2 B1 31(2) . . . . ?
F1B1 F4A F4B2 F3B1 -54(6) . . . . ?
F4B1 F4A F4B2 F3B1 61(6) . . . . ?
B1 F4A F4B2 F3B1 3(5) . . . . ?
F1B2 F4A F4B2 F3B1 34(7) . . . . ?
F1B1 F4A F4B2 F4B1 -115(2) . . . . ?
B1 F4A F4B2 F4B1 -58(2) . . . . ?
F1B2 F4A F4B2 F4B1 -27.8(18) . . . . ?
F4B1 F4A F4B2 F1B1 115(2) . . . . ?
B1 F4A F4B2 F1B1 57(2) . . . . ?
F1B2 F4A F4B2 F1B1 88(3) . . . . ?
F1B1 F4A F4B2 F2A -80(4) . . . . ?
F4B1 F4A F4B2 F2A 35(5) . . . . ?
B1 F4A F4B2 F2A -23(3) . . . . ?
F1B2 F4A F4B2 F2A 7(5) . . . . ?
F3B2 B1 F4B2 F4A 81(4) . . . . ?
F1A B1 F4B2 F4A -49(5) . . . . ?
F1B1 B1 F4B2 F4A 56(3) . . . . ?
F3B1 B1 F4B2 F4A 177(5) . . . . ?
F4B1 B1 F4B2 F4A -61(3) . . . . ?
F2B1 B1 F4B2 F4A -168(44) . . . . ?
F2A B1 F4B2 F4A -154(4) . . . . ?
F2B2 B1 F4B2 F4A -157(4) . . . . ?
F3A B1 F4B2 F4A 100(3) . . . . ?
F1B2 B1 F4B2 F4A -39(4) . . . . ?
F3B2 B1 F4B2 F3B1 -96(3) . . . . ?
F1A B1 F4B2 F3B1 134(3) . . . . ?
F1B1 B1 F4B2 F3B1 -121(3) . . . . ?
F4B1 B1 F4B2 F3B1 122(2) . . . . ?
F2B1 B1 F4B2 F3B1 15(47) . . . . ?
F2A B1 F4B2 F3B1 29(3) . . . . ?
F2B2 B1 F4B2 F3B1 25(3) . . . . ?
F4A B1 F4B2 F3B1 -177(5) . . . . ?
F3A B1 F4B2 F3B1 -77(3) . . . . ?
F1B2 B1 F4B2 F3B1 144(3) . . . . ?
F3B2 B1 F4B2 F4B1 142(3) . . . . ?
F1A B1 F4B2 F4B1 12(4) . . . . ?
F1B1 B1 F4B2 F4B1 117(2) . . . . ?
F3B1 B1 F4B2 F4B1 -122(2) . . . . ?
F2B1 B1 F4B2 F4B1 -107(45) . . . . ?
F2A B1 F4B2 F4B1 -93(3) . . . . ?
F2B2 B1 F4B2 F4B1 -96(3) . . . . ?
F4A B1 F4B2 F4B1 61(3) . . . . ?
F3A B1 F4B2 F4B1 161(3) . . . . ?
F1B2 B1 F4B2 F4B1 22(3) . . . . ?
F3B2 B1 F4B2 F1B1 25(4) . . . . ?
F1A B1 F4B2 F1B1 -105(4) . . . . ?
F3B1 B1 F4B2 F1B1 121(3) . . . . ?
F4B1 B1 F4B2 F1B1 -117(2) . . . . ?
F2B1 B1 F4B2 F1B1 136(45) . . . . ?
F2A B1 F4B2 F1B1 150(3) . . . . ?
F2B2 B1 F4B2 F1B1 147(3) . . . . ?
F4A B1 F4B2 F1B1 -56(3) . . . . ?
F3A B1 F4B2 F1B1 44(3) . . . . ?
F1B2 B1 F4B2 F1B1 -95(3) . . . . ?
F3B2 B1 F4B2 F2A -125(3) . . . . ?
F1A B1 F4B2 F2A 105(2) . . . . ?
F1B1 B1 F4B2 F2A -150(3) . . . . ?
F3B1 B1 F4B2 F2A -29(3) . . . . ?
F4B1 B1 F4B2 F2A 93(3) . . . . ?
F2B1 B1 F4B2 F2A -14(46) . . . . ?
F2B2 B1 F4B2 F2A -4(3) . . . . ?
F4A B1 F4B2 F2A 154(4) . . . . ?
F3A B1 F4B2 F2A -106.1(14) . . . . ?
F1B2 B1 F4B2 F2A 115(2) . . . . ?
F2A F3B1 F4B2 F4A -73(8) . . . . ?
F2B2 F3B1 F4B2 F4A -35(8) . . . . ?
B1 F3B1 F4B2 F4A -3(6) . . . . ?
F2A F3B1 F4B2 B1 -70(4) . . . . ?
F2B2 F3B1 F4B2 B1 -31(3) . . . . ?
F2A F3B1 F4B2 F4B1 -26(4) . . . . ?
F2B2 F3B1 F4B2 F4B1 12(3) . . . . ?
B1 F3B1 F4B2 F4B1 43.5(13) . . . . ?
F2A F3B1 F4B2 F1B1 -113(5) . . . . ?
F2B2 F3B1 F4B2 F1B1 -75(4) . . . . ?
B1 F3B1 F4B2 F1B1 -43.2(13) . . . . ?
F2B2 F3B1 F4B2 F2A 38(4) . . . . ?
B1 F3B1 F4B2 F2A 70(4) . . . . ?
F1B2 F4B1 F4B2 F4A 57(4) . . . . ?
B1 F4B1 F4B2 F4A 91(3) . . . . ?
F1A F4B1 F4B2 F4A 84(3) . . . . ?
F1B2 F4B1 F4B2 B1 -34(4) . . . . ?
F4A F4B1 F4B2 B1 -91(3) . . . . ?
F1A F4B1 F4B2 B1 -7(2) . . . . ?
F1B2 F4B1 F4B2 F3B1 -79(5) . . . . ?
F4A F4B1 F4B2 F3B1 -136(4) . . . . ?
B1 F4B1 F4B2 F3B1 -45.3(18) . . . . ?
F1A F4B1 F4B2 F3B1 -53(3) . . . . ?
F1B2 F4B1 F4B2 F1B1 11(4) . . . . ?
F4A F4B1 F4B2 F1B1 -46(3) . . . . ?
B1 F4B1 F4B2 F1B1 45.3(15) . . . . ?
F1A F4B1 F4B2 F1B1 38(2) . . . . ?
F1B2 F4B1 F4B2 F2A -90(5) . . . . ?
F4A F4B1 F4B2 F2A -147(3) . . . . ?
B1 F4B1 F4B2 F2A -56.3(15) . . . . ?
F1A F4B1 F4B2 F2A -64(3) . . . . ?
F3B2 F1B1 F4B2 F4A -130(6) . . . . ?
F3A F1B1 F4B2 F4A -143(4) . . . . ?
B1 F1B1 F4B2 F4A -95(3) . . . . ?
F3B2 F1B1 F4B2 B1 -35(4) . . . . ?
F3A F1B1 F4B2 B1 -48(2) . . . . ?
F4A F1B1 F4B2 B1 95(3) . . . . ?
F3B2 F1B1 F4B2 F3B1 11(4) . . . . ?
F3A F1B1 F4B2 F3B1 -3(3) . . . . ?
F4A F1B1 F4B2 F3B1 141(4) . . . . ?
B1 F1B1 F4B2 F3B1 45.7(16) . . . . ?
F3B2 F1B1 F4B2 F4B1 -81(4) . . . . ?
F3A F1B1 F4B2 F4B1 -94(3) . . . . ?
F4A F1B1 F4B2 F4B1 49(2) . . . . ?
B1 F1B1 F4B2 F4B1 -46.1(14) . . . . ?
F3B2 F1B1 F4B2 F2A -12(5) . . . . ?
F3A F1B1 F4B2 F2A -25(4) . . . . ?
F4A F1B1 F4B2 F2A 118(4) . . . . ?
B1 F1B1 F4B2 F2A 23(2) . . . . ?
F3B1 F2A F4B2 F4A 121(7) . . . . ?
F2B2 F2A F4B2 F4A 36(7) . . . . ?
B1 F2A F4B2 F4A 28(4) . . . . ?
F3B1 F2A F4B2 B1 93(5) . . . . ?
F2B2 F2A F4B2 B1 7(5) . . . . ?
F2B2 F2A F4B2 F3B1 -86(8) . . . . ?
B1 F2A F4B2 F3B1 -93(5) . . . . ?
F3B1 F2A F4B2 F4B1 152(4) . . . . ?
F2B2 F2A F4B2 F4B1 66(6) . . . . ?
B1 F2A F4B2 F4B1 59.1(17) . . . . ?
F3B1 F2A F4B2 F1B1 69(5) . . . . ?
F2B2 F2A F4B2 F1B1 -17(6) . . . . ?
B1 F2A F4B2 F1B1 -24(2) . . . . ?
C2A C3 C5 C11 17(4) . . . . ?
C2B C3 C5 C11 55.3(17) . . . . ?
S1B C3 C5 C11 -48.4(15) . . . . ?
S1A C3 C5 C11 -51.4(14) . . . . ?
C2A C3 C5 C9 139(3) . . . . ?
C2B C3 C5 C9 177.5(13) . . . . ?
S1B C3 C5 C9 73.8(13) . . . . ?
S1A C3 C5 C9 70.8(13) . . . . ?
C2A C3 C5 C7 -104(3) . . . . ?
C2B C3 C5 C7 -65.1(15) . . . . ?
S1B C3 C5 C7 -168.8(9) . . . . ?
S1A C3 C5 C7 -171.8(11) . . . . ?
C2A C3 S1A C1A 121(3) . . . . ?
C5 C3 S1A C1A -127(3) . . . . ?
C2B C3 S1A C1A 109(3) . . . . ?
S1B C3 S1A C1A 64(4) . . . . ?
C5 C3 S1A C2A 112(3) . . . . ?
C2B C3 S1A C2A -12(3) . . . . ?
S1B C3 S1A C2A -57(4) . . . . ?
C5 C3 C2A C4A 152(5) . . . . ?
C2B C3 C2A C4A 45(5) . . . . ?
S1B C3 C2A C4A -100(6) . . . . ?
S1A C3 C2A C4A -113(6) . . . . ?
C5 C3 C2A S1A -95(2) . . . . ?
C2B C3 C2A S1A 158(5) . . . . ?
S1B C3 C2A S1A 13.4(14) . . . . ?
C1A S1A C2A C3 -81(4) . . . . ?
C1A S1A C2A C4A 12(7) . . . . ?
C3 S1A C2A C4A 93(6) . . . . ?
C3 C2A C4A C10A 161(5) . . . . ?
S1A C2A C4A C10A 88(6) . . . . ?
C3 C2A C4A C6A 30(12) . . . . ?
S1A C2A C4A C6A -43(12) . . . . ?
C3 C2A C4A C8A -95(4) . . . . ?
S1A C2A C4A C8A -168(3) . . . . ?
C2A C3 S1B C1B 148(3) . . . . ?
C5 C3 S1B C1B -108.0(13) . . . . ?
C2B C3 S1B C1B 129.0(13) . . . . ?
S1A C3 S1B C1B -95(4) . . . . ?
C2A C3 S1B C4B 42(3) . . . . ?
C5 C3 S1B C4B 146.1(12) . . . . ?
C2B C3 S1B C4B 23.1(11) . . . . ?
S1A C3 S1B C4B 159(4) . . . . ?
C2A C3 C2B C8B -175(5) . . . . ?
C5 C3 C2B C8B 93.1(17) . . . . ?
S1B C3 C2B C8B -145.6(15) . . . . ?
S1A C3 C2B C8B -155.0(18) . . . . ?
C2A C3 C2B C4B -57(4) . . . . ?
C5 C3 C2B C4B -149.2(14) . . . . ?
S1B C3 C2B C4B -27.9(15) . . . . ?
S1A C3 C2B C4B -37(2) . . . . ?
C8B C2B C4B C6B 33(3) . . . . ?
C3 C2B C4B C6B -85(2) . . . . ?
C8B C2B C4B C10B -103(2) . . . . ?
C3 C2B C4B C10B 139.2(16) . . . . ?
C8B C2B C4B S1B 144.8(18) . . . . ?
C3 C2B C4B S1B 27.1(13) . . . . ?
C1B S1B C4B C6B -8(2) . . . . ?
C3 S1B C4B C6B 94.6(15) . . . . ?
C1B S1B C4B C10B 119.1(18) . . . . ?
C3 S1B C4B C10B -138.7(15) . . . . ?
C1B S1B C4B C2B -126.4(15) . . . . ?
C3 S1B C4B C2B -24.1(11) . . . . ?
